data_7034100
loop_
_publ_author_name
'Bhakat, Saswati'
'Chakraborty, Ayon'
'Dash, Subhashree Priyadarsini'
'Panda, Alok K.'
'Acharyya, Rama'
'Biswas, Ashis'
'Mukhopadhyay, Subhadip'
'Bhutia, Sujit'
'Crochet, Aurelien'
'Patil, Yogesh prakash'
'Nethaji, Munirathinam'
'Dinda, Rupam'

_publ_section_title
;
 Synthesis, X-ray structure and in vitro cytotoxicity studies of Cu(I/II)
 complexes of thiosemicarbazone: Special emphasis on their interactions
 with DNA
;
_journal_name_full 'Dalton Trans.'
_journal_paper_doi 10.1039/C4DT03764B
_journal_year 2015
_chemical_formula_moiety 'C44 H36 Cl4 Cu4 N16 S4, 2(H2 O)'
_chemical_formula_sum 'C44 H40 Cl4 Cu4 N16 O2 S4'
_chemical_formula_weight 1349.12
_space_group_crystal_system triclinic
_space_group_IT_number 2
_space_group_name_Hall '-P 1'
_space_group_name_H-M_alt 'P -1'
_symmetry_space_group_name_Hall '-P 1'
_symmetry_space_group_name_H-M 'P -1'
_atom_sites_solution_hydrogens mixed
_audit_creation_method SHELXL-2014/7
_audit_update_record
;
2015-01-30 deposited with the CCDC.
2015-02-18 downloaded from the CCDC.
;
_cell_angle_alpha 85.086(3)
_cell_angle_beta 72.973(3)
_cell_angle_gamma 80.782(3)
_cell_formula_units_Z 1
_cell_length_a 8.9472(15)
_cell_length_b 9.8129(16)
_cell_length_c 14.928(2)
_cell_measurement_reflns_used 1162
_cell_measurement_temperature 273(2)
_cell_measurement_theta_max 21.99
_cell_measurement_theta_min 2.40
_cell_volume 1236.0(3)
_computing_cell_refinement 'bruker smart'
_computing_data_collection 'bruker smart'
_computing_data_reduction 'bruker saint'
_computing_molecular_graphics ORTEP-III
_computing_publication_material WinGXv1.80.05
_computing_structure_refinement 'SHELXL-2014/7 (Sheldrick, 2014)'
_computing_structure_solution 'bruker shelxtl'
_diffrn_ambient_temperature 273(2)
_diffrn_detector_area_resol_mean 0.3
_diffrn_measured_fraction_theta_full 0.993
_diffrn_measured_fraction_theta_max 0.993
_diffrn_measurement_device_type 'CCD area detector'
_diffrn_measurement_method 'phi and omega scans'
_diffrn_radiation_monochromator graphite
_diffrn_radiation_source 'fine-focus sealed tube'
_diffrn_radiation_type MoK\a
_diffrn_radiation_wavelength 0.71073
_diffrn_reflns_av_R_equivalents 0.0406
_diffrn_reflns_av_unetI/netI 0.0837
_diffrn_reflns_Laue_measured_fraction_full 0.993
_diffrn_reflns_Laue_measured_fraction_max 0.993
_diffrn_reflns_limit_h_max 10
_diffrn_reflns_limit_h_min -10
_diffrn_reflns_limit_k_max 11
_diffrn_reflns_limit_k_min -11
_diffrn_reflns_limit_l_max 17
_diffrn_reflns_limit_l_min -17
_diffrn_reflns_number 8969
_diffrn_reflns_point_group_measured_fraction_full 0.993
_diffrn_reflns_point_group_measured_fraction_max 0.993
_diffrn_reflns_theta_full 24.996
_diffrn_reflns_theta_max 24.996
_diffrn_reflns_theta_min 1.428
_exptl_absorpt_coefficient_mu 2.142
_exptl_absorpt_correction_T_max 0.9873
_exptl_absorpt_correction_T_min 0.8343
_exptl_absorpt_correction_type empirical
_exptl_absorpt_process_details sadabs
_exptl_crystal_colour 'dark blue'
_exptl_crystal_density_diffrn 1.813
_exptl_crystal_description 'rectangular plate like'
_exptl_crystal_F_000 680
_exptl_crystal_size_max 0.090
_exptl_crystal_size_mid 0.050
_exptl_crystal_size_min 0.010
_refine_diff_density_max 2.059
_refine_diff_density_min -0.897
_refine_diff_density_rms 0.161
_refine_ls_extinction_method none
_refine_ls_goodness_of_fit_ref 1.018
_refine_ls_hydrogen_treatment mixed
_refine_ls_matrix_type full
_refine_ls_number_parameters 343
_refine_ls_number_reflns 4328
_refine_ls_number_restraints 0
_refine_ls_restrained_S_all 1.018
_refine_ls_R_factor_all 0.1261
_refine_ls_R_factor_gt 0.0743
_refine_ls_shift/su_max 0.000
_refine_ls_shift/su_mean 0.000
_refine_ls_structure_factor_coef Fsqd
_refine_ls_weighting_details 'w=1/[\s^2^(Fo^2^)+(0.1125P)^2^] where P=(Fo^2^+2Fc^2^)/3'
_refine_ls_weighting_scheme calc
_refine_ls_wR_factor_gt 0.1738
_refine_ls_wR_factor_ref 0.1963
_reflns_Friedel_coverage 0.000
_reflns_number_gt 2707
_reflns_number_total 4328
_reflns_threshold_expression 'I > 2\s(I)'
_cod_data_source_file c4dt03764b2.cif
_cod_data_source_block sb4_m
_cod_original_cell_volume 1236.0(4)
_cod_database_code 7034100
_shelx_shelxl_version_number 2014/7
_shelx_space_group_comment
;
The symmetry employed for this shelxl refinement is uniquely defined
by the following loop, which should always be used as a source of
symmetry information in preference to the above space-group names.
They are only intended as comments.
;
_shelx_estimated_absorpt_t_min 0.831
_shelx_estimated_absorpt_t_max 0.979

loop_
_space_group_symop_operation_xyz
'x, y, z'
'-x, -y, -z'

loop_
_atom_site_label
_atom_site_type_symbol
_atom_site_fract_x
_atom_site_fract_y
_atom_site_fract_z
_atom_site_U_iso_or_equiv
_atom_site_adp_type
_atom_site_occupancy
_atom_site_site_symmetry_order
_atom_site_calc_flag
_atom_site_refinement_flags_posn
_atom_site_refinement_flags_adp
C1 C 0.8062(9) 0.2259(8) 0.5061(5) 0.0270(18) Uani 1 1 d . .
C2 C 0.7206(10) -0.0911(9) 0.4780(6) 0.036(2) Uani 1 1 d . .
H2 H 0.7500 -0.1454 0.5259 0.043 Uiso 1 1 calc R U
C3 C 0.6569(10) -0.1485(9) 0.4144(6) 0.034(2) Uani 1 1 d . .
C4 C 0.6374(12) -0.2886(9) 0.4211(6) 0.045(2) Uani 1 1 d . .
H4 H 0.6676 -0.3468 0.4672 0.054 Uiso 1 1 calc R U
C5 C 0.5753(10) -0.3391(8) 0.3612(6) 0.038(2) Uani 1 1 d . .
H5 H 0.5644 -0.4322 0.3651 0.045 Uiso 1 1 calc R U
C6 C 0.5272(10) -0.2510(9) 0.2933(6) 0.034(2) Uani 1 1 d . .
C7 C 0.4614(10) -0.2992(9) 0.2288(6) 0.040(2) Uani 1 1 d . .
H7 H 0.4414 -0.3901 0.2341 0.049 Uiso 1 1 calc R U
C8 C 0.4271(10) -0.2125(10) 0.1587(7) 0.047(3) Uani 1 1 d . .
H8 H 0.3834 -0.2443 0.1164 0.056 Uiso 1 1 calc R U
C9 C 0.4576(11) -0.0766(10) 0.1506(7) 0.045(2) Uani 1 1 d . .
H9 H 0.4348 -0.0193 0.1019 0.054 Uiso 1 1 calc R U
C10 C 0.5208(10) -0.0235(9) 0.2122(6) 0.033(2) Uani 1 1 d . .
H10 H 0.5406 0.0676 0.2054 0.039 Uiso 1 1 calc R U
C11 C 0.5541(9) -0.1113(8) 0.2855(6) 0.0301(19) Uani 1 1 d . .
C12 C 1.0246(9) 0.0049(8) 0.2697(5) 0.0260(18) Uani 1 1 d . .
C13 C 0.9748(10) -0.3127(8) 0.2186(6) 0.032(2) Uani 1 1 d . .
H13 H 1.0127 -0.3706 0.2622 0.038 Uiso 1 1 calc R U
C14 C 0.9077(9) -0.3662(8) 0.1553(5) 0.0277(19) Uani 1 1 d . .
C15 C 0.8853(11) -0.5057(8) 0.1623(6) 0.036(2) Uani 1 1 d . .
H15 H 0.9156 -0.5648 0.2080 0.044 Uiso 1 1 calc R U
C16 C 0.8199(11) -0.5543(9) 0.1027(6) 0.040(2) Uani 1 1 d . .
H16 H 0.8032 -0.6462 0.1079 0.048 Uiso 1 1 calc R U
C17 C 0.7774(10) -0.4646(8) 0.0329(6) 0.032(2) Uani 1 1 d . .
C18 C 0.7114(11) -0.5103(9) -0.0321(6) 0.040(2) Uani 1 1 d . .
H18 H 0.6942 -0.6018 -0.0295 0.048 Uiso 1 1 calc R U
C19 C 0.6733(12) -0.4201(10) -0.0983(7) 0.053(3) Uani 1 1 d . .
H19 H 0.6292 -0.4510 -0.1406 0.063 Uiso 1 1 calc R U
C20 C 0.6976(12) -0.2834(9) -0.1052(6) 0.045(2) Uani 1 1 d . .
H20 H 0.6706 -0.2242 -0.1518 0.055 Uiso 1 1 calc R U
C21 C 0.7612(10) -0.2357(8) -0.0433(6) 0.035(2) Uani 1 1 d . .
H21 H 0.7774 -0.1438 -0.0481 0.042 Uiso 1 1 calc R U
C22 C 0.8024(10) -0.3236(8) 0.0273(6) 0.0277(19) Uani 1 1 d . .
N1 N 0.8633(11) 0.2914(8) 0.5608(6) 0.048(2) Uani 1 1 d . .
N2 N 0.7928(8) 0.0945(7) 0.5278(5) 0.0320(17) Uani 1 1 d . .
N3 N 0.7358(8) 0.0366(7) 0.4668(4) 0.0278(15) Uani 1 1 d . .
N4 N 0.6161(8) -0.0604(6) 0.3491(4) 0.0276(16) Uani 1 1 d . .
N5 N 1.0910(9) 0.0687(7) 0.3199(5) 0.0355(18) Uani 1 1 d . .
N6 N 1.0475(8) -0.1302(7) 0.2726(5) 0.0310(16) Uani 1 1 d . .
N7 N 0.9811(8) -0.1835(6) 0.2134(4) 0.0272(15) Uani 1 1 d . .
N8 N 0.8653(7) -0.2746(6) 0.0911(4) 0.0241(15) Uani 1 1 d . .
S1 S 0.7552(3) 0.3177(2) 0.41235(16) 0.0385(6) Uani 1 1 d . .
S2 S 0.9104(3) 0.1053(2) 0.20422(14) 0.0299(5) Uani 1 1 d . .
Cl1 Cl 0.4845(4) 0.2820(3) 0.3099(2) 0.0847(11) Uani 1 1 d . .
Cl2 Cl 0.8101(2) 0.0835(2) 0.01447(14) 0.0316(5) Uani 1 1 d . .
Cu1 Cu 0.66584(12) 0.13822(10) 0.36283(7) 0.0313(3) Uani 1 1 d . .
Cu2 Cu 0.90620(12) -0.07265(9) 0.11432(7) 0.0276(3) Uani 1 1 d . .
O1 O 0.1755(8) 0.3984(6) 0.3613(4) 0.053(2) Uani 1 1 d . .
H1C H 0.2754 0.3949 0.3320 0.080 Uiso 1 1 d . U
H1D H 0.1312 0.3863 0.3195 0.080 Uiso 1 1 d . U
H5A H 1.0846 0.1487 0.3249 0.064 Uiso 1 1 d . U
H1A H 0.8766 0.3749 0.5495 0.064 Uiso 1 1 d . U
H5B H 1.156(12) 0.017(10) 0.350(7) 0.064 Uiso 1 1 d . U
H1B H 0.881(12) 0.244(10) 0.605(7) 0.064 Uiso 1 1 d . U

loop_
_atom_site_aniso_label
_atom_site_aniso_U_11
_atom_site_aniso_U_22
_atom_site_aniso_U_33
_atom_site_aniso_U_23
_atom_site_aniso_U_13
_atom_site_aniso_U_12
C1 0.030(5) 0.029(4) 0.025(4) -0.004(3) -0.013(4) -0.001(4)
C2 0.042(5) 0.031(5) 0.035(5) 0.001(4) -0.018(4) 0.002(4)
C3 0.045(5) 0.030(5) 0.028(5) 0.000(4) -0.013(4) -0.006(4)
C4 0.075(7) 0.025(5) 0.042(5) 0.011(4) -0.032(5) -0.009(5)
C5 0.050(6) 0.021(4) 0.045(6) 0.000(4) -0.018(5) -0.008(4)
C6 0.038(5) 0.028(4) 0.035(5) 0.003(4) -0.010(4) -0.005(4)
C7 0.047(6) 0.037(5) 0.045(6) -0.005(4) -0.019(5) -0.014(4)
C8 0.038(6) 0.057(7) 0.055(6) -0.028(5) -0.022(5) -0.004(5)
C9 0.046(6) 0.055(6) 0.043(6) -0.005(5) -0.031(5) 0.006(5)
C10 0.039(5) 0.032(5) 0.032(5) 0.000(4) -0.021(4) 0.000(4)
C11 0.029(5) 0.033(5) 0.024(4) -0.003(4) -0.007(4) 0.008(4)
C12 0.029(5) 0.037(5) 0.016(4) -0.003(3) -0.010(4) -0.008(4)
C13 0.042(5) 0.029(5) 0.029(5) -0.001(4) -0.023(4) 0.005(4)
C14 0.035(5) 0.023(4) 0.021(4) 0.001(3) -0.006(4) 0.004(3)
C15 0.057(6) 0.019(4) 0.039(5) 0.011(4) -0.024(5) -0.007(4)
C16 0.052(6) 0.024(5) 0.046(6) 0.000(4) -0.017(5) -0.008(4)
C17 0.040(5) 0.029(4) 0.028(5) -0.007(4) -0.009(4) 0.000(4)
C18 0.053(6) 0.032(5) 0.044(6) -0.003(4) -0.019(5) -0.018(4)
C19 0.074(8) 0.051(6) 0.051(6) -0.006(5) -0.041(6) -0.017(5)
C20 0.074(7) 0.038(5) 0.038(5) 0.004(4) -0.039(5) -0.006(5)
C21 0.047(6) 0.025(4) 0.038(5) 0.005(4) -0.020(5) -0.008(4)
C22 0.037(5) 0.021(4) 0.030(5) 0.001(3) -0.015(4) -0.006(3)
N1 0.076(6) 0.033(4) 0.049(5) 0.005(4) -0.041(5) -0.012(4)
N2 0.041(4) 0.024(4) 0.037(4) -0.001(3) -0.021(4) -0.005(3)
N3 0.032(4) 0.028(4) 0.025(4) -0.006(3) -0.012(3) -0.003(3)
N4 0.037(4) 0.025(4) 0.025(4) -0.001(3) -0.017(3) -0.003(3)
N5 0.043(5) 0.034(4) 0.037(4) -0.004(3) -0.023(4) -0.004(3)
N6 0.038(4) 0.031(4) 0.028(4) 0.005(3) -0.019(3) 0.000(3)
N7 0.032(4) 0.025(4) 0.029(4) -0.005(3) -0.016(3) 0.000(3)
N8 0.031(4) 0.020(3) 0.023(4) 0.001(3) -0.013(3) -0.002(3)
S1 0.0623(16) 0.0246(11) 0.0363(13) 0.0028(9) -0.0279(12) -0.0043(10)
S2 0.0437(13) 0.0237(10) 0.0265(11) 0.0010(8) -0.0183(10) -0.0019(9)
Cl1 0.116(3) 0.071(2) 0.083(2) -0.0071(18) -0.058(2) -0.0038(19)
Cl2 0.0441(13) 0.0262(10) 0.0293(11) 0.0046(8) -0.0213(10) -0.0014(9)
Cu1 0.0425(7) 0.0256(6) 0.0322(6) 0.0028(4) -0.0230(5) -0.0023(5)
Cu2 0.0409(7) 0.0227(5) 0.0241(6) 0.0021(4) -0.0186(5) -0.0024(4)
O1 0.079(5) 0.047(4) 0.067(4) 0.032(3) -0.062(4) -0.046(4)

loop_
_atom_type_symbol
_atom_type_description
_atom_type_scat_dispersion_real
_atom_type_scat_dispersion_imag
_atom_type_scat_source
C C 0.0033 0.0016 'International Tables Vol C Tables 4.2.6.8 and 6.1.1.4'
H H 0.0000 0.0000 'International Tables Vol C Tables 4.2.6.8 and 6.1.1.4'
N N 0.0061 0.0033 'International Tables Vol C Tables 4.2.6.8 and 6.1.1.4'
S S 0.1246 0.1234 'International Tables Vol C Tables 4.2.6.8 and 6.1.1.4'
Cl Cl 0.1484 0.1585 'International Tables Vol C Tables 4.2.6.8 and 6.1.1.4'
Cu Cu 0.3201 1.2651 'International Tables Vol C Tables 4.2.6.8 and 6.1.1.4'
O O 0.0106 0.0060 'International Tables Vol C Tables 4.2.6.8 and 6.1.1.4'

loop_
_geom_angle_atom_site_label_1
_geom_angle_atom_site_label_2
_geom_angle_atom_site_label_3
_geom_angle
_geom_angle_site_symmetry_3
N2 C1 N1 116.9(7) .
N2 C1 S1 124.7(6) .
N1 C1 S1 118.5(6) .
N3 C2 C3 118.0(8) .
N3 C2 H2 121.0 .
C3 C2 H2 121.0 .
N4 C3 C4 122.3(8) .
N4 C3 C2 116.0(8) .
C4 C3 C2 121.8(8) .
C5 C4 C3 120.4(8) .
C5 C4 H4 119.8 .
C3 C4 H4 119.8 .
C4 C5 C6 119.7(8) .
C4 C5 H5 120.1 .
C6 C5 H5 120.1 .
C5 C6 C7 121.8(8) .
C5 C6 C11 118.8(8) .
C7 C6 C11 119.3(8) .
C8 C7 C6 120.1(8) .
C8 C7 H7 119.9 .
C6 C7 H7 119.9 .
C7 C8 C9 119.9(8) .
C7 C8 H8 120.1 .
C9 C8 H8 120.1 .
C10 C9 C8 122.5(9) .
C10 C9 H9 118.8 .
C8 C9 H9 118.8 .
C9 C10 C11 118.0(8) .
C9 C10 H10 121.0 .
C11 C10 H10 121.0 .
N4 C11 C10 119.3(7) .
N4 C11 C6 120.5(7) .
C10 C11 C6 120.1(8) .
N6 C12 N5 117.8(7) .
N6 C12 S2 123.6(6) .
N5 C12 S2 118.6(6) .
N7 C13 C14 118.0(7) .
N7 C13 H13 121.0 .
C14 C13 H13 121.0 .
N8 C14 C15 123.0(7) .
N8 C14 C13 116.1(7) .
C15 C14 C13 120.9(7) .
C16 C15 C14 120.1(8) .
C16 C15 H15 119.9 .
C14 C15 H15 119.9 .
C15 C16 C17 119.3(8) .
C15 C16 H16 120.4 .
C17 C16 H16 120.4 .
C16 C17 C18 121.7(8) .
C16 C17 C22 119.2(8) .
C18 C17 C22 119.2(8) .
C19 C18 C17 119.4(8) .
C19 C18 H18 120.3 .
C17 C18 H18 120.3 .
C18 C19 C20 122.3(8) .
C18 C19 H19 118.9 .
C20 C19 H19 118.9 .
C21 C20 C19 119.8(8) .
C21 C20 H20 120.1 .
C19 C20 H20 120.1 .
C20 C21 C22 120.8(8) .
C20 C21 H21 119.6 .
C22 C21 H21 119.6 .
N8 C22 C21 120.7(7) .
N8 C22 C17 120.7(7) .
C21 C22 C17 118.6(7) .
C1 N1 H1A 121.0(8) .
C1 N1 H1B 114(8) .
H1A N1 H1B 125(8) .
C1 N2 N3 112.3(6) .
C2 N3 N2 119.1(7) .
C2 N3 Cu1 116.1(6) .
N2 N3 Cu1 124.8(5) .
C3 N4 C11 118.2(7) .
C3 N4 Cu1 110.2(5) .
C11 N4 Cu1 131.6(5) .
C12 N5 H5A 127.5(8) .
C12 N5 H5B 118(7) .
H5A N5 H5B 114(7) .
C12 N6 N7 112.1(6) .
C13 N7 N6 118.9(6) .
C13 N7 Cu2 117.3(5) .
N6 N7 Cu2 123.7(5) .
C14 N8 C22 117.6(6) .
C14 N8 Cu2 109.4(5) .
C22 N8 Cu2 132.9(5) .
C1 S1 Cu1 95.8(3) .
C12 S2 Cu2 95.1(3) .
C12 S2 Cu1 89.2(3) .
Cu2 S2 Cu1 114.65(9) .
Cu2 Cl2 Cu2 92.73(8) 2_755
N3 Cu1 N4 79.7(2) .
N3 Cu1 Cl1 150.6(2) .
N4 Cu1 Cl1 104.0(2) .
N3 Cu1 S1 82.28(19) .
N4 Cu1 S1 161.91(19) .
Cl1 Cu1 S1 92.65(11) .
N3 Cu1 S2 107.9(2) .
N4 Cu1 S2 89.41(18) .
Cl1 Cu1 S2 101.33(11) .
S1 Cu1 S2 94.15(8) .
N7 Cu2 N8 79.1(2) .
N7 Cu2 Cl2 171.20(19) .
N8 Cu2 Cl2 108.59(17) .
N7 Cu2 S2 81.54(19) .
N8 Cu2 S2 155.05(18) .
Cl2 Cu2 S2 89.88(8) .
N7 Cu2 Cl2 96.4(2) 2_755
N8 Cu2 Cl2 95.69(17) 2_755
Cl2 Cu2 Cl2 87.27(8) 2_755
S2 Cu2 Cl2 101.97(8) 2_755
H1C O1 H1D 105.4(7) .

loop_
_geom_bond_atom_site_label_1
_geom_bond_atom_site_label_2
_geom_bond_distance
_geom_bond_site_symmetry_2
C1 N2 1.318(10) .
C1 N1 1.335(10) .
C1 S1 1.733(8) .
C2 N3 1.273(10) .
C2 C3 1.434(12) .
C2 H2 0.9300 .
C3 N4 1.339(10) .
C3 C4 1.405(11) .
C4 C5 1.344(12) .
C4 H4 0.9300 .
C5 C6 1.395(12) .
C5 H5 0.9300 .
C6 C7 1.413(12) .
C6 C11 1.419(11) .
C7 C8 1.366(13) .
C7 H7 0.9300 .
C8 C9 1.392(13) .
C8 H8 0.9300 .
C9 C10 1.386(11) .
C9 H9 0.9300 .
C10 C11 1.405(11) .
C10 H10 0.9300 .
C11 N4 1.391(10) .
C12 N6 1.308(10) .
C12 N5 1.330(10) .
C12 S2 1.751(8) .
C13 N7 1.273(10) .
C13 C14 1.431(11) .
C13 H13 0.9300 .
C14 N8 1.352(9) .
C14 C15 1.406(11) .
C15 C16 1.353(12) .
C15 H15 0.9300 .
C16 C17 1.405(11) .
C16 H16 0.9300 .
C17 C18 1.409(11) .
C17 C22 1.428(11) .
C18 C19 1.351(12) .
C18 H18 0.9300 .
C19 C20 1.384(12) .
C19 H19 0.9300 .
C20 C21 1.365(11) .
C20 H20 0.9300 .
C21 C22 1.401(11) .
C21 H21 0.9300 .
C22 N8 1.390(10) .
N1 H1A 0.843(8) .
N1 H1B 0.82(10) .
N2 N3 1.365(9) .
N3 Cu1 1.975(6) .
N4 Cu1 2.107(6) .
N5 H5A 0.787(7) .
N5 H5B 0.91(10) .
N6 N7 1.377(9) .
N7 Cu2 1.972(6) .
N8 Cu2 2.146(6) .
S1 Cu1 2.304(2) .
S2 Cu2 2.303(2) .
S2 Cu1 2.715(2) .
Cl1 Cu1 2.253(3) .
Cl2 Cu2 2.291(2) .
Cl2 Cu2 2.691(2) 2_755
Cu2 Cl2 2.691(2) 2_755
O1 H1C 0.869(7) .
O1 H1D 0.857(5) .

loop_
_geom_hbond_atom_site_label_D
_geom_hbond_atom_site_label_H
_geom_hbond_atom_site_label_A
_geom_hbond_distance_DH
_geom_hbond_distance_HA
_geom_hbond_distance_DA
_geom_hbond_angle_DHA
_geom_hbond_site_symmetry_A
N1 H1A O1 0.843(8) 2.598(7) 3.282(10) 139.1(6) 2_666
N5 H5B N2 0.91(10) 2.17(10) 3.006(10) 153(9) 2_756
N1 H1B N6 0.82(10) 2.26(10) 3.066(10) 172(10) 2_756

loop_
_geom_torsion_atom_site_label_1
_geom_torsion_atom_site_label_2
_geom_torsion_atom_site_label_3
_geom_torsion_atom_site_label_4
_geom_torsion
N3 C2 C3 N4 -1.1(13)
N3 C2 C3 C4 179.5(8)
N4 C3 C4 C5 -0.3(15)
C2 C3 C4 C5 179.1(9)
C3 C4 C5 C6 -1.2(15)
C4 C5 C6 C7 179.9(9)
C4 C5 C6 C11 3.8(14)
C5 C6 C7 C8 -174.9(9)
C11 C6 C7 C8 1.2(13)
C6 C7 C8 C9 0.3(14)
C7 C8 C9 C10 -0.8(15)
C8 C9 C10 C11 -0.2(14)
C9 C10 C11 N4 -179.3(8)
C9 C10 C11 C6 1.7(12)
C5 C6 C11 N4 -4.9(13)
C7 C6 C11 N4 178.8(7)
C5 C6 C11 C10 174.0(8)
C7 C6 C11 C10 -2.3(13)
N7 C13 C14 N8 4.0(11)
N7 C13 C14 C15 -174.8(8)
N8 C14 C15 C16 0.5(14)
C13 C14 C15 C16 179.2(8)
C14 C15 C16 C17 1.2(14)
C15 C16 C17 C18 178.9(9)
C15 C16 C17 C22 -0.8(13)
C16 C17 C18 C19 -179.6(9)
C22 C17 C18 C19 0.1(14)
C17 C18 C19 C20 0.4(16)
C18 C19 C20 C21 -0.4(17)
C19 C20 C21 C22 0.0(15)
C20 C21 C22 N8 -179.2(8)
C20 C21 C22 C17 0.4(13)
C16 C17 C22 N8 -1.2(12)
C18 C17 C22 N8 179.2(8)
C16 C17 C22 C21 179.2(8)
C18 C17 C22 C21 -0.4(13)
N1 C1 N2 N3 -179.1(7)
S1 C1 N2 N3 0.9(10)
C3 C2 N3 N2 178.5(7)
C3 C2 N3 Cu1 0.7(11)
C1 N2 N3 C2 178.2(8)
C1 N2 N3 Cu1 -4.1(9)
C4 C3 N4 C11 -0.8(13)
C2 C3 N4 C11 179.8(7)
C4 C3 N4 Cu1 -179.6(7)
C2 C3 N4 Cu1 1.0(10)
C10 C11 N4 C3 -175.5(8)
C6 C11 N4 C3 3.5(12)
C10 C11 N4 Cu1 3.0(11)
C6 C11 N4 Cu1 -178.1(6)
N5 C12 N6 N7 -176.3(7)
S2 C12 N6 N7 4.4(10)
C14 C13 N7 N6 -179.0(7)
C14 C13 N7 Cu2 -2.8(10)
C12 N6 N7 C13 -170.3(7)
C12 N6 N7 Cu2 13.8(9)
C15 C14 N8 C22 -2.5(12)
C13 C14 N8 C22 178.8(7)
C15 C14 N8 Cu2 175.7(7)
C13 C14 N8 Cu2 -3.0(8)
C21 C22 N8 C14 -177.7(7)
C17 C22 N8 C14 2.7(11)
C21 C22 N8 Cu2 4.6(12)
C17 C22 N8 Cu2 -174.9(6)
N2 C1 S1 Cu1 1.8(8)
N1 C1 S1 Cu1 -178.3(7)
N6 C12 S2 Cu2 -15.4(7)
N5 C12 S2 Cu2 165.2(6)
N6 C12 S2 Cu1 99.3(7)
N5 C12 S2 Cu1 -80.1(6)
